data_7209207
loop_
_publ_author_name
'Zhu, Qilong'
'Tian, Chongbin'
'Shen, Chaojun'
'Sheng, Tianlu'
'Hu, Shengmin'
'Wu, Xintao'

_publ_section_title
;
 A three-dimensional coordination polymer based on linear trinuclear
 copper(ii) clusters featuring a ferromagnetic exchange interaction
;
_journal_issue 11
_journal_name_full CrystEngComm
_journal_page_first 2120
_journal_paper_doi 10.1039/c2ce26461g
_journal_volume 15
_journal_year 2013
_chemical_formula_sum 'C38 H34 Cu3 N12 O10'
_chemical_formula_weight 1009.39
_chemical_name_systematic
;
?
;
_space_group_IT_number 14
_symmetry_cell_setting monoclinic
_symmetry_space_group_name_Hall '-P 2yn'
_symmetry_space_group_name_H-M 'P 1 21/n 1'
_atom_sites_solution_hydrogens geom
_atom_sites_solution_primary direct
_atom_sites_solution_secondary difmap
_audit_creation_method SHELXL-97
_cell_angle_alpha 90.00
_cell_angle_beta 98.545(9)
_cell_angle_gamma 90.00
_cell_formula_units_Z 2
_cell_length_a 11.902(5)
_cell_length_b 8.377(4)
_cell_length_c 19.291(9)
_cell_measurement_reflns_used 4431
_cell_measurement_temperature 293(2)
_cell_measurement_theta_max 27.5068
_cell_measurement_theta_min 2.1639
_cell_volume 1902.0(15)
_computing_cell_refinement 'Bruker XSCANS'
_computing_data_collection 'Bruker XSCANS'
_computing_data_reduction 'Bruker SHELXTL'
_computing_molecular_graphics 'Bruker SHELXTL'
_computing_publication_material 'Bruker SHELXTL'
_computing_structure_refinement 'SHELXL-97 (Sheldrick, 1997)'
_computing_structure_solution 'SHELXS-97 (Sheldrick, 1990)'
_diffrn_ambient_temperature 293(2)
_diffrn_measured_fraction_theta_full 0.999
_diffrn_measured_fraction_theta_max 0.999
_diffrn_measurement_device_type 'Bruker P4'
_diffrn_measurement_method '\w scans'
_diffrn_radiation_monochromator graphite
_diffrn_radiation_source 'fine-focus sealed tube'
_diffrn_radiation_type MoK\a
_diffrn_radiation_wavelength 0.71073
_diffrn_reflns_av_R_equivalents 0.0508
_diffrn_reflns_av_sigmaI/netI 0.0476
_diffrn_reflns_limit_h_max 12
_diffrn_reflns_limit_h_min -15
_diffrn_reflns_limit_k_max 10
_diffrn_reflns_limit_k_min -10
_diffrn_reflns_limit_l_max 25
_diffrn_reflns_limit_l_min -23
_diffrn_reflns_number 14620
_diffrn_reflns_theta_full 27.48
_diffrn_reflns_theta_max 27.48
_diffrn_reflns_theta_min 2.14
_exptl_absorpt_coefficient_mu 1.741
_exptl_absorpt_correction_T_max 1.0000
_exptl_absorpt_correction_T_min 0.8877
_exptl_absorpt_correction_type multi-scan
_exptl_absorpt_process_details 'SADABS (Sheldrick, 1996)'
_exptl_crystal_colour green
_exptl_crystal_density_diffrn 1.763
_exptl_crystal_density_method 'not measured'
_exptl_crystal_description Prism
_exptl_crystal_F_000 1026
_exptl_crystal_size_max 0.1500
_exptl_crystal_size_mid 0.1200
_exptl_crystal_size_min 0.0400
_refine_diff_density_max 0.998
_refine_diff_density_min -1.779
_refine_diff_density_rms 0.372
_refine_ls_extinction_method none
_refine_ls_goodness_of_fit_ref 1.071
_refine_ls_hydrogen_treatment constr
_refine_ls_matrix_type full
_refine_ls_number_parameters 286
_refine_ls_number_reflns 4348
_refine_ls_number_restraints 0
_refine_ls_restrained_S_all 1.071
_refine_ls_R_factor_all 0.0797
_refine_ls_R_factor_gt 0.0596
_refine_ls_shift/su_max 0.000
_refine_ls_shift/su_mean 0.000
_refine_ls_structure_factor_coef Fsqd
_refine_ls_weighting_details 'calc w=1/[\s^2^(Fo^2^)+(0.1109P)^2^+1.2211P] where P=(Fo^2^+2Fc^2^)/3'
_refine_ls_weighting_scheme calc
_refine_ls_wR_factor_gt 0.1637
_refine_ls_wR_factor_ref 0.1812
_reflns_number_gt 3418
_reflns_number_total 4348
_reflns_threshold_expression >2sigma(I)
_cod_data_source_file c2ce26461g.txt
_cod_data_source_block 1
_cod_depositor_comments
;
The following automatic conversions were performed:

'_symmetry_cell_setting' value 'Monoclinic' changed to 'monoclinic'
according to /home/saulius/struct/CIF-dictionaries/cif_core.dic
dictionary named 'cif_core.dic' version 2.4.2 from
2011-04-26.

'_exptl_absorpt_correction_type' value 'Multi-scan'
changed to 'multi-scan' according to
/home/saulius/struct/CIF-dictionaries/cif_core.dic dictionary named
'cif_core.dic' version 2.4.2 from 2011-04-26.

Automatic conversion script
Id: cif_fix_values 1891 2012-01-12 08:04:46Z andrius 
;
_cod_original_sg_symbol_H-M P2(1)/n
_cod_database_code 7209207

loop_
_symmetry_equiv_pos_as_xyz
'x, y, z'
'-x+1/2, y+1/2, -z+1/2'
'-x, -y, -z'
'x-1/2, -y-1/2, z-1/2'

loop_
_atom_site_label
_atom_site_type_symbol
_atom_site_fract_x
_atom_site_fract_y
_atom_site_fract_z
_atom_site_U_iso_or_equiv
_atom_site_adp_type
_atom_site_occupancy
_atom_site_symmetry_multiplicity
_atom_site_calc_flag
_atom_site_refinement_flags
Cu1 Cu 0.87148(4) 0.32348(6) 0.00780(2) 0.02195(19) Uani 1 1 d .
Cu2 Cu 1.0000 0.0000 0.0000 0.0309(2) Uani 1 2 d S
N1 N 0.5324(3) 0.3379(5) 0.05207(19) 0.0287(9) Uani 1 1 d .
N2 N 0.5268(3) 0.2251(5) -0.06214(19) 0.0287(8) Uani 1 1 d .
N3 N 0.6963(3) 0.3534(4) -0.00589(17) 0.0215(7) Uani 1 1 d .
N4 N 0.3790(3) 0.1927(6) 0.0006(2) 0.0385(11) Uani 1 1 d .
N5 N 0.6939(3) 0.4694(5) 0.10239(18) 0.0267(8) Uani 1 1 d .
H5B H 0.7573 0.5114 0.0956 0.032 Uiso 1 1 calc R
N6 N 0.6823(3) 0.2590(6) -0.11918(19) 0.0334(10) Uani 1 1 d .
H6B H 0.7500 0.2971 -0.1159 0.040 Uiso 1 1 calc R
C1 C 0.4820(4) 0.2513(6) -0.0026(2) 0.0278(10) Uani 1 1 d .
C2 C 0.6379(4) 0.3826(5) 0.0485(2) 0.0226(9) Uani 1 1 d .
C3 C 0.6307(4) 0.2781(6) -0.0610(2) 0.0239(9) Uani 1 1 d .
C4 C 0.6597(4) 0.4986(5) 0.1685(2) 0.0248(9) Uani 1 1 d .
C5 C 0.5748(5) 0.4160(7) 0.1955(3) 0.0414(13) Uani 1 1 d .
H5A H 0.5315 0.3408 0.1678 0.050 Uiso 1 1 calc R
C6 C 0.5538(4) 0.4440(7) 0.2628(2) 0.0365(11) Uani 1 1 d .
H6A H 0.4971 0.3868 0.2801 0.044 Uiso 1 1 calc R
C7 C 0.6161(4) 0.5562(6) 0.3047(2) 0.0293(10) Uani 1 1 d .
C8 C 0.7012(5) 0.6373(6) 0.2776(3) 0.0350(11) Uani 1 1 d .
H8A H 0.7444 0.7125 0.3053 0.042 Uiso 1 1 calc R
C9 C 0.7229(4) 0.6089(6) 0.2108(2) 0.0317(10) Uani 1 1 d .
H9A H 0.7808 0.6645 0.1938 0.038 Uiso 1 1 calc R
C10 C 0.5933(4) 0.5880(6) 0.3775(2) 0.0319(10) Uani 1 1 d .
C11 C 0.6407(4) 0.1858(6) -0.1839(2) 0.0300(10) Uani 1 1 d .
C12 C 0.5339(5) 0.1290(9) -0.2039(3) 0.0567(19) Uani 1 1 d .
H12A H 0.4811 0.1326 -0.1728 0.068 Uiso 1 1 calc R
C13 C 0.5031(4) 0.0658(9) -0.2704(3) 0.0495(16) Uani 1 1 d .
H13A H 0.4285 0.0322 -0.2835 0.059 Uiso 1 1 calc R
C14 C 0.5765(4) 0.0507(6) -0.3171(2) 0.0268(9) Uani 1 1 d .
C15 C 0.6864(5) 0.1062(9) -0.2954(3) 0.0561(19) Uani 1 1 d .
H15A H 0.7403 0.0955 -0.3254 0.067 Uiso 1 1 calc R
C16 C 0.7173(5) 0.1759(10) -0.2314(3) 0.061(2) Uani 1 1 d .
H16A H 0.7902 0.2170 -0.2196 0.073 Uiso 1 1 calc R
C17 C 0.5412(4) -0.0209(5) -0.3877(2) 0.0252(9) Uani 1 1 d .
C18 C 0.3238(5) 0.2194(9) 0.0624(3) 0.0508(16) Uani 1 1 d .
H18A H 0.3726 0.2824 0.0959 0.076 Uiso 1 1 calc R
H18B H 0.3094 0.1185 0.0830 0.076 Uiso 1 1 calc R
H18C H 0.2533 0.2747 0.0490 0.076 Uiso 1 1 calc R
C19 C 0.3172(5) 0.0998(9) -0.0554(3) 0.0550(16) Uani 1 1 d .
H19A H 0.3616 0.0898 -0.0928 0.082 Uiso 1 1 calc R
H19B H 0.2467 0.1520 -0.0725 0.082 Uiso 1 1 calc R
H19C H 0.3020 -0.0044 -0.0382 0.082 Uiso 1 1 calc R
O1 O 0.5294(3) 0.4931(4) 0.40336(18) 0.0436(9) Uani 1 1 d .
O2 O 0.6482(3) 0.7031(4) 0.40903(17) 0.0345(8) Uani 1 1 d .
O3 O 0.4389(3) -0.0399(4) -0.41159(16) 0.0292(7) Uani 1 1 d .
O4 O 0.6238(2) -0.0595(4) -0.42083(15) 0.0273(7) Uani 1 1 d .
O5 O 1.0149(3) 0.2249(4) 0.00688(18) 0.0327(8) Uani 1 1 d .
H11A H 1.0774 0.2750 0.0092 0.039 Uiso 1 1 d R

loop_
_atom_site_aniso_label
_atom_site_aniso_U_11
_atom_site_aniso_U_22
_atom_site_aniso_U_33
_atom_site_aniso_U_23
_atom_site_aniso_U_13
_atom_site_aniso_U_12
Cu1 0.0278(3) 0.0279(3) 0.0110(3) 0.00372(19) 0.0053(2) -0.0012(2)
Cu2 0.0412(5) 0.0314(4) 0.0222(4) 0.0051(3) 0.0122(3) 0.0046(3)
N1 0.0260(19) 0.046(2) 0.0149(18) -0.0088(16) 0.0061(14) -0.0042(17)
N2 0.030(2) 0.043(2) 0.0143(18) -0.0084(16) 0.0053(15) -0.0061(17)
N3 0.0271(18) 0.0292(18) 0.0095(16) -0.0037(13) 0.0069(13) -0.0027(15)
N4 0.029(2) 0.060(3) 0.028(2) -0.007(2) 0.0086(18) -0.0140(19)
N5 0.0296(19) 0.037(2) 0.0157(18) -0.0072(15) 0.0096(14) -0.0063(16)
N6 0.030(2) 0.059(3) 0.0130(18) -0.0145(18) 0.0065(15) -0.0095(19)
C1 0.028(2) 0.037(3) 0.019(2) -0.0016(18) 0.0077(18) -0.0019(19)
C2 0.026(2) 0.032(2) 0.0094(18) -0.0060(16) 0.0040(15) -0.0005(17)
C3 0.026(2) 0.032(2) 0.014(2) -0.0063(17) 0.0040(16) -0.0004(18)
C4 0.031(2) 0.034(2) 0.0110(19) -0.0062(16) 0.0072(16) -0.0014(18)
C5 0.049(3) 0.055(3) 0.023(2) -0.017(2) 0.015(2) -0.021(3)
C6 0.041(3) 0.048(3) 0.022(2) -0.007(2) 0.014(2) -0.015(2)
C7 0.042(3) 0.033(2) 0.014(2) -0.0074(18) 0.0088(18) -0.001(2)
C8 0.047(3) 0.039(3) 0.021(2) -0.014(2) 0.009(2) -0.012(2)
C9 0.041(3) 0.039(3) 0.018(2) -0.0061(19) 0.0116(19) -0.008(2)
C10 0.044(3) 0.037(3) 0.016(2) -0.0046(19) 0.0106(19) 0.002(2)
C11 0.028(2) 0.047(3) 0.015(2) -0.0143(19) 0.0030(17) 0.000(2)
C12 0.031(3) 0.113(6) 0.029(3) -0.041(3) 0.016(2) -0.016(3)
C13 0.028(2) 0.096(5) 0.025(3) -0.032(3) 0.005(2) -0.014(3)
C14 0.028(2) 0.037(2) 0.015(2) -0.0063(18) 0.0032(17) 0.0073(19)
C15 0.042(3) 0.102(5) 0.030(3) -0.034(3) 0.024(2) -0.026(3)
C16 0.037(3) 0.119(6) 0.029(3) -0.040(3) 0.015(2) -0.030(3)
C17 0.035(2) 0.028(2) 0.013(2) -0.0042(16) 0.0042(17) 0.0059(18)
C18 0.034(3) 0.082(4) 0.039(3) -0.009(3) 0.017(2) -0.017(3)
C19 0.049(3) 0.072(4) 0.043(3) -0.017(3) 0.005(3) -0.023(3)
O1 0.072(3) 0.043(2) 0.0221(18) -0.0096(15) 0.0246(17) -0.0145(19)
O2 0.045(2) 0.043(2) 0.0174(16) -0.0147(14) 0.0116(14) -0.0099(15)
O3 0.0259(16) 0.0413(19) 0.0200(16) -0.0122(14) 0.0021(12) 0.0016(14)
O4 0.0279(15) 0.0401(18) 0.0135(14) -0.0096(13) 0.0022(12) 0.0062(14)
O5 0.0356(18) 0.0287(17) 0.036(2) 0.0036(14) 0.0142(15) -0.0011(14)

loop_
_atom_type_symbol
_atom_type_description
_atom_type_scat_dispersion_real
_atom_type_scat_dispersion_imag
_atom_type_scat_source
C C 0.0033 0.0016 'International Tables Vol C Tables 4.2.6.8 and 6.1.1.4'
H H 0.0000 0.0000 'International Tables Vol C Tables 4.2.6.8 and 6.1.1.4'
N N 0.0061 0.0033 'International Tables Vol C Tables 4.2.6.8 and 6.1.1.4'
O O 0.0106 0.0060 'International Tables Vol C Tables 4.2.6.8 and 6.1.1.4'
Cu Cu 0.3201 1.2651 'International Tables Vol C Tables 4.2.6.8 and 6.1.1.4'

loop_
_geom_angle_atom_site_label_1
_geom_angle_atom_site_label_2
_geom_angle_atom_site_label_3
_geom_angle
_geom_angle_site_symmetry_1
_geom_angle_site_symmetry_3
O5 Cu1 O2 90.05(14) . 2_645
O5 Cu1 O4 93.98(14) . 2_654
O2 Cu1 O4 174.58(14) 2_645 2_654
O5 Cu1 N3 159.72(15) . .
O2 Cu1 N3 85.73(14) 2_645 .
O4 Cu1 N3 89.24(13) 2_654 .
O5 Cu1 O3 96.76(13) . 4_666
O2 Cu1 O3 85.87(14) 2_645 4_666
O4 Cu1 O3 97.22(13) 2_654 4_666
N3 Cu1 O3 102.70(12) . 4_666
O5 Cu2 O5 180.00(2) 3_755 .
O5 Cu2 O1 90.54(15) 3_755 2_645
O5 Cu2 O1 89.46(15) . 2_645
O5 Cu2 O1 89.46(15) 3_755 4_665
O5 Cu2 O1 90.54(15) . 4_665
O1 Cu2 O1 180.0 2_645 4_665
C2 N1 C1 115.3(4) . .
C3 N2 C1 114.8(4) . .
C2 N3 C3 112.4(3) . .
C2 N3 Cu1 122.7(3) . .
C3 N3 Cu1 119.1(3) . .
C1 N4 C19 122.4(4) . .
C1 N4 C18 120.7(4) . .
C19 N4 C18 116.9(4) . .
C2 N5 C4 127.4(4) . .
C3 N6 C11 129.5(4) . .
N4 C1 N1 117.9(4) . .
N4 C1 N2 117.5(4) . .
N1 C1 N2 124.5(4) . .
N1 C2 N5 118.3(4) . .
N1 C2 N3 125.9(4) . .
N5 C2 N3 115.8(4) . .
N2 C3 N6 118.9(4) . .
N2 C3 N3 126.5(4) . .
N6 C3 N3 114.6(4) . .
C9 C4 C5 118.4(4) . .
C9 C4 N5 116.3(4) . .
C5 C4 N5 125.0(4) . .
C6 C5 C4 120.8(5) . .
C5 C6 C7 120.7(5) . .
C6 C7 C8 118.2(4) . .
C6 C7 C10 121.0(4) . .
C8 C7 C10 120.8(4) . .
C9 C8 C7 121.3(4) . .
C8 C9 C4 120.6(4) . .
O1 C10 O2 126.2(4) . .
O1 C10 C7 117.8(4) . .
O2 C10 C7 115.7(4) . .
C12 C11 C16 118.0(4) . .
C12 C11 N6 126.4(4) . .
C16 C11 N6 115.5(4) . .
C11 C12 C13 120.3(5) . .
C14 C13 C12 123.0(5) . .
C13 C14 C15 116.1(4) . .
C13 C14 C17 121.7(4) . .
C15 C14 C17 122.2(4) . .
C16 C15 C14 121.9(5) . .
C15 C16 C11 120.5(5) . .
O3 C17 O4 124.0(4) . .
O3 C17 C14 121.1(4) . .
O4 C17 C14 114.9(4) . .
C10 O1 Cu2 124.6(3) . 2_655
C10 O2 Cu1 132.5(3) . 2_655
C17 O4 Cu1 132.3(3) . 2_644
Cu2 O5 Cu1 111.00(17) . .

loop_
_geom_bond_atom_site_label_1
_geom_bond_atom_site_label_2
_geom_bond_distance
_geom_bond_site_symmetry_2
Cu1 O5 1.899(3) .
Cu1 O2 1.939(3) 2_645
Cu1 O4 1.951(3) 2_654
Cu1 N3 2.077(4) .
Cu1 O3 2.445(4) 4_666
Cu2 O5 1.895(3) 3_755
Cu2 O5 1.895(3) .
Cu2 O1 1.948(3) 2_645
Cu2 O1 1.948(3) 4_665
N1 C2 1.322(6) .
N1 C1 1.346(6) .
N2 C3 1.311(6) .
N2 C1 1.353(5) .
N3 C2 1.364(5) .
N3 C3 1.375(6) .
N4 C1 1.331(6) .
N4 C19 1.441(7) .
N4 C18 1.462(6) .
N5 C2 1.360(5) .
N5 C4 1.417(5) .
N6 C3 1.367(5) .
N6 C11 1.413(6) .
C4 C9 1.378(6) .
C4 C5 1.389(7) .
C5 C6 1.377(6) .
C6 C7 1.382(7) .
C7 C8 1.384(7) .
C7 C10 1.493(6) .
C8 C9 1.374(6) .
C10 O1 1.254(6) .
C10 O2 1.268(6) .
C11 C12 1.359(7) .
C11 C16 1.388(7) .
C12 C13 1.386(7) .
C13 C14 1.351(6) .
C14 C15 1.393(7) .
C14 C17 1.491(6) .
C15 C16 1.366(7) .
C17 O3 1.246(6) .
C17 O4 1.290(5) .
O1 Cu2 1.948(3) 2_655
O2 Cu1 1.939(3) 2_655
O4 Cu1 1.951(3) 2_644
